data_7047128
loop_
_publ_author_name
'Icsel, Ceyda'
'Yilmaz, Veysel T.'
'Ayg\"un, Muhittin'
'Cevatemre, Buse'
'Alper, Pinar'
'Ulukaya, Engin'

_publ_section_title
;
 Palladium(II) and platinum(II) saccharinate complexes with
 bis(diphenylphosphino)methane/ethane: synthesis, S-phase arrest and
 ROS-mediated apoptosis in human colon cancer cells
;
_journal_name_full 'Dalton Transactions'
_journal_paper_doi 10.1039/C8DT02389A
_journal_year 2018
_chemical_formula_moiety 'C50 H44 P4 Pt, 2(C7 H4 N O3 S)'
_chemical_formula_sum 'C64 H52 N2 O6 P4 Pt S2'
_chemical_formula_weight 1328.16
_space_group_crystal_system triclinic
_space_group_IT_number 2
_space_group_name_Hall '-P 1'
_space_group_name_H-M_alt 'P -1'
_symmetry_space_group_name_Hall '-P 1'
_symmetry_space_group_name_H-M 'P -1'
_atom_sites_solution_hydrogens geom
_atom_sites_solution_primary dual
_audit_creation_date 2018-03-14
_audit_creation_method
;
Olex2 1.2
(compiled 2017.08.10 svn.r3458 for OlexSys, GUI svn.r5381)
;
_audit_update_record
;
2018-06-06 deposited with the CCDC.
2018-07-24 downloaded from the CCDC.
;
_cell_angle_alpha 75.742(3)
_cell_angle_beta 66.147(4)
_cell_angle_gamma 85.857(3)
_cell_formula_units_Z 1
_cell_length_a 11.1118(4)
_cell_length_b 11.1453(4)
_cell_length_c 13.1213(5)
_cell_measurement_reflns_used 6223
_cell_measurement_temperature 293(2)
_cell_measurement_theta_max 27.9090
_cell_measurement_theta_min 3.4840
_cell_volume 1439.74(10)
_computing_cell_refinement 'CrysAlisPro 1.171.38.46 (Rigaku OD, 2015)'
_computing_data_collection 'CrysAlisPro 1.171.38.46 (Rigaku OD, 2015)'
_computing_data_reduction 'CrysAlisPro 1.171.38.46 (Rigaku OD, 2015)'
_computing_molecular_graphics 'Olex2 (Dolomanov et al., 2009)'
_computing_publication_material 'Olex2 (Dolomanov et al., 2009)'
_computing_structure_refinement 'ShelXL (Sheldrick, 2015)'
_computing_structure_solution 'ShelXT (Sheldrick, 2015)'
_diffrn_ambient_temperature 293(2)
_diffrn_detector 'CCD plate'
_diffrn_detector_area_resol_mean 8.0667
_diffrn_detector_type Eos
_diffrn_measured_fraction_theta_full 0.998
_diffrn_measured_fraction_theta_max 0.999
_diffrn_measurement_details
;
List of Runs (angles in degrees, time in seconds):

  # Type    Start    End  Width  t~exp~   \w     \q     \k     \f   Frames
#--------------------------------------------------------------------------
  1  \w     -8.00  86.00   1.00    2.75    --   17.44  37.00 -60.00   94
  2  \w      1.00  47.00   1.00    2.75    --   17.44  57.00  30.00   46
  3  \w     35.00  93.00   1.00    2.75    --   17.44 178.00 150.00   58
  4  \w    -51.00  43.00   1.00    2.75    --   17.44 -37.00 120.00   94
  5  \w     16.00  42.00   1.00    2.75    --   17.44 -77.00 150.00   26
  6  \w    -15.00  22.00   1.00    2.75    --  -19.47 -99.00  60.00   37
  7  \w    -21.00   5.00   1.00    2.75    --   17.44 -99.00  30.00   26
  8  \w    -17.00   8.00   1.00    2.75    --  -19.47 -99.00 -90.00   25
;
_diffrn_measurement_device 'four-circle diffractometer'
_diffrn_measurement_device_type 'Xcalibur, Eos'
_diffrn_measurement_method '\w scans'
_diffrn_orient_matrix_type 'CrysAlisPro convention (1999,Acta A55,543-557)'
_diffrn_orient_matrix_UB_11 0.0481482000
_diffrn_orient_matrix_UB_12 0.0397116000
_diffrn_orient_matrix_UB_13 -0.0479913000
_diffrn_orient_matrix_UB_21 0.0344034000
_diffrn_orient_matrix_UB_22 -0.0523276000
_diffrn_orient_matrix_UB_23 -0.0177342000
_diffrn_orient_matrix_UB_31 -0.0370691000
_diffrn_orient_matrix_UB_32 -0.0008036000
_diffrn_orient_matrix_UB_33 -0.0329478000
_diffrn_radiation_monochromator graphite
_diffrn_radiation_probe x-ray
_diffrn_radiation_type MoK\a
_diffrn_radiation_wavelength 0.71073
_diffrn_reflns_av_R_equivalents 0.0297
_diffrn_reflns_av_unetI/netI 0.0486
_diffrn_reflns_Laue_measured_fraction_full 0.998
_diffrn_reflns_Laue_measured_fraction_max 0.999
_diffrn_reflns_limit_h_max 13
_diffrn_reflns_limit_h_min -13
_diffrn_reflns_limit_k_max 12
_diffrn_reflns_limit_k_min -13
_diffrn_reflns_limit_l_max 15
_diffrn_reflns_limit_l_min -15
_diffrn_reflns_number 10635
_diffrn_reflns_point_group_measured_fraction_full 0.998
_diffrn_reflns_point_group_measured_fraction_max 0.999
_diffrn_reflns_theta_full 25.242
_diffrn_reflns_theta_max 25.681
_diffrn_reflns_theta_min 2.860
_diffrn_source 'fine-focus sealed X-ray tube'
_diffrn_source_type 'Enhance (Mo) X-ray Source'
_exptl_absorpt_coefficient_mu 2.675
_exptl_absorpt_correction_T_max 0.491
_exptl_absorpt_correction_T_min 0.169
_exptl_absorpt_correction_type analytical
_exptl_absorpt_process_details
;
CrysAlisPro 1.171.38.46 (Rigaku Oxford Diffraction, 2015)
Analytical numeric absorption correction using a multifaceted crystal
            model based on expressions derived by R.C. Clark & J.S. Reid.
(Clark, R. C. & Reid, J. S. (1995). Acta Cryst. A51, 887-897)
Empirical absorption correction using spherical harmonics,
 implemented in SCALE3 ABSPACK scaling algorithm.
;
_exptl_crystal_colour colourless
_exptl_crystal_colour_primary colourless
_exptl_crystal_density_diffrn 1.532
_exptl_crystal_description prism
_exptl_crystal_F_000 668
_exptl_crystal_size_max 0.595
_exptl_crystal_size_mid 0.327
_exptl_crystal_size_min 0.171
_refine_diff_density_max 1.100
_refine_diff_density_min -0.582
_refine_diff_density_rms 0.088
_refine_ls_extinction_method none
_refine_ls_goodness_of_fit_ref 1.028
_refine_ls_hydrogen_treatment constr
_refine_ls_matrix_type full
_refine_ls_number_parameters 358
_refine_ls_number_reflns 5463
_refine_ls_number_restraints 3
_refine_ls_restrained_S_all 1.028
_refine_ls_R_factor_all 0.0349
_refine_ls_R_factor_gt 0.0332
_refine_ls_shift/su_max 0.000
_refine_ls_shift/su_mean 0.000
_refine_ls_structure_factor_coef Fsqd
_refine_ls_weighting_details 'w=1/[\s^2^(Fo^2^)+(0.0412P)^2^+0.2974P] where P=(Fo^2^+2Fc^2^)/3'
_refine_ls_weighting_scheme calc
_refine_ls_wR_factor_gt 0.0769
_refine_ls_wR_factor_ref 0.0781
_reflns_Friedel_coverage 0.000
_reflns_number_gt 5311
_reflns_number_total 5463
_reflns_threshold_expression 'I > 2\s(I)'
_cod_data_source_file c8dt02389a2.cif
_cod_data_source_block Compound_IV
_cod_database_code 7047128
_shelx_shelxl_version_number 2016/6
_chemical_oxdiff_formula 'C64 H54 N2 O6 P4 Pt S2'
_shelx_space_group_comment
;
The symmetry employed for this shelxl refinement is uniquely defined
by the following loop, which should always be used as a source of
symmetry information in preference to the above space-group names.
They are only intended as comments.
;
_reflns_odcompleteness_completeness 99.85
_reflns_odcompleteness_iscentric 1
_reflns_odcompleteness_theta 25.63
_olex2_refinement_description
;
1. Fixed Uiso
 At 1.2 times of:
  All C(H) groups, All C(H,H) groups
2. Rigid body (RIGU) restrains
 O1, C26
 with sigma for 1-2 distances of 0.004 and sigma for 1-3 distances of 0.004
3.a Secondary CH2 refined with riding coordinates:
 C1(H1A,H1B)
3.b Aromatic/amide H refined with riding coordinates:
 C3(H3), C4(H4), C5(H5), C6(H6), C7(H7), C9(H9), C10(H10), C11(H11), C12(H12),
 C13(H13), C15(H15), C16(H16), C17(H17), C18(H18), C19(H19), C21(H21), C22(H22),
  C23(H23), C24(H24), C25(H25), C28(H28), C29(H29), C30(H30), C31(H31)
;
_olex2_submission_special_instructions 'No special instructions were received'
_oxdiff_exptl_absorpt_empirical_details
;
Empirical correction (ABSPACK) includes:
- Absorption correction using spherical harmonics
- Frame scaling
;
_oxdiff_exptl_absorpt_empirical_full_max 1.214
_oxdiff_exptl_absorpt_empirical_full_min 0.854

loop_
_space_group_symop_operation_xyz
'x, y, z'
'-x, -y, -z'

loop_
_atom_site_label
_atom_site_type_symbol
_atom_site_fract_x
_atom_site_fract_y
_atom_site_fract_z
_atom_site_U_iso_or_equiv
_atom_site_adp_type
_atom_site_occupancy
_atom_site_site_symmetry_order
_atom_site_calc_flag
_atom_site_refinement_flags_posn
_atom_site_refinement_flags_adp
_atom_site_refinement_flags_occupancy
Pt1 Pt 0.500000 0.500000 0.500000 0.03036(8) Uani 1 2 d S T P
P1 P 0.31466(9) 0.37336(9) 0.56896(8) 0.0312(2) Uani 1 1 d . . .
P2 P 0.50679(9) 0.33670(9) 0.64572(8) 0.0316(2) Uani 1 1 d . . .
C1 C 0.3928(4) 0.2393(3) 0.6282(3) 0.0351(8) Uani 1 1 d . . .
H1A H 0.437448 0.188478 0.574230 0.042 Uiso 1 1 calc R . .
H1B H 0.332559 0.188848 0.700338 0.042 Uiso 1 1 calc R . .
C2 C 0.2442(4) 0.3362(4) 0.4780(3) 0.0357(9) Uani 1 1 d . . .
C3 C 0.2615(4) 0.2245(4) 0.4474(4) 0.0497(11) Uani 1 1 d . . .
H3 H 0.308698 0.162827 0.475768 0.060 Uiso 1 1 calc R . .
C4 C 0.2074(5) 0.2049(5) 0.3736(4) 0.0632(14) Uani 1 1 d . . .
H4 H 0.218967 0.129833 0.352254 0.076 Uiso 1 1 calc R . .
C5 C 0.1376(5) 0.2952(6) 0.3323(4) 0.0650(15) Uani 1 1 d . . .
H5 H 0.101120 0.280769 0.283749 0.078 Uiso 1 1 calc R . .
C6 C 0.1210(5) 0.4067(6) 0.3618(4) 0.0660(15) Uani 1 1 d . . .
H6 H 0.074500 0.468346 0.332521 0.079 Uiso 1 1 calc R . .
C7 C 0.1738(5) 0.4273(4) 0.4357(4) 0.0506(11) Uani 1 1 d . . .
H7 H 0.161776 0.502522 0.456820 0.061 Uiso 1 1 calc R . .
C8 C 0.1819(4) 0.4121(4) 0.6894(3) 0.0333(8) Uani 1 1 d . . .
C9 C 0.0843(4) 0.3228(4) 0.7634(4) 0.0489(11) Uani 1 1 d . . .
H9 H 0.084963 0.246391 0.746471 0.059 Uiso 1 1 calc R . .
C10 C -0.0131(5) 0.3464(5) 0.8613(4) 0.0584(13) Uani 1 1 d . . .
H10 H -0.077308 0.286043 0.911113 0.070 Uiso 1 1 calc R . .
C11 C -0.0144(5) 0.4602(5) 0.8847(4) 0.0554(12) Uani 1 1 d . . .
H11 H -0.079991 0.476605 0.950824 0.067 Uiso 1 1 calc R . .
C12 C 0.0790(5) 0.5490(5) 0.8124(4) 0.0532(12) Uani 1 1 d . . .
H12 H 0.075824 0.626182 0.828516 0.064 Uiso 1 1 calc R . .
C13 C 0.1787(4) 0.5254(4) 0.7150(4) 0.0439(10) Uani 1 1 d . . .
H13 H 0.243543 0.585777 0.666734 0.053 Uiso 1 1 calc R . .
C14 C 0.4314(4) 0.3686(4) 0.7861(3) 0.0365(9) Uani 1 1 d . . .
C15 C 0.3510(5) 0.2810(5) 0.8800(4) 0.0567(12) Uani 1 1 d . . .
H15 H 0.331146 0.205770 0.870763 0.068 Uiso 1 1 calc R . .
C16 C 0.3002(5) 0.3055(6) 0.9877(4) 0.0699(15) Uani 1 1 d . . .
H16 H 0.244857 0.247226 1.050702 0.084 Uiso 1 1 calc R . .
C17 C 0.3309(5) 0.4147(6) 1.0017(4) 0.0679(15) Uani 1 1 d . . .
H17 H 0.298391 0.429696 1.074649 0.082 Uiso 1 1 calc R . .
C18 C 0.4089(6) 0.5022(6) 0.9099(5) 0.0730(16) Uani 1 1 d . . .
H18 H 0.429045 0.576705 0.920243 0.088 Uiso 1 1 calc R . .
C19 C 0.4583(5) 0.4803(5) 0.8009(4) 0.0551(12) Uani 1 1 d . . .
H19 H 0.509568 0.540947 0.737880 0.066 Uiso 1 1 calc R . .
C20 C 0.6540(4) 0.2543(4) 0.6395(3) 0.0352(8) Uani 1 1 d . . .
C21 C 0.7214(4) 0.2012(4) 0.5484(4) 0.0508(11) Uani 1 1 d . . .
H21 H 0.688181 0.205126 0.493009 0.061 Uiso 1 1 calc R . .
C22 C 0.8370(5) 0.1427(5) 0.5387(4) 0.0615(13) Uani 1 1 d . . .
H22 H 0.881188 0.106658 0.477168 0.074 Uiso 1 1 calc R . .
C23 C 0.8880(5) 0.1367(5) 0.6188(4) 0.0641(14) Uani 1 1 d . . .
H23 H 0.966347 0.096666 0.612000 0.077 Uiso 1 1 calc R . .
C24 C 0.8236(5) 0.1896(6) 0.7081(4) 0.0660(15) Uani 1 1 d . . .
H24 H 0.858757 0.186121 0.762130 0.079 Uiso 1 1 calc R . .
C25 C 0.7067(5) 0.2486(5) 0.7204(4) 0.0535(12) Uani 1 1 d . . .
H25 H 0.663382 0.284235 0.782367 0.064 Uiso 1 1 calc R . .
S1 S 0.87611(13) 0.08074(12) 0.20835(11) 0.0555(3) Uani 1 1 d . . .
O1 O 0.5808(4) 0.2308(4) 0.3549(3) 0.0838(12) Uani 1 1 d . U .
O2 O 0.9941(4) 0.1528(4) 0.1326(4) 0.0904(13) Uani 1 1 d . . .
O3 O 0.8994(5) -0.0430(4) 0.2566(4) 0.0986(15) Uani 1 1 d . . .
N1 N 0.7824(4) 0.1467(5) 0.3035(3) 0.0662(12) Uani 1 1 d . . .
C26 C 0.6613(5) 0.1636(6) 0.3019(5) 0.0746(18) Uani 1 1 d . U .
C27 C 0.6576(5) 0.1329(5) 0.1966(4) 0.0560(12) Uani 1 1 d . . .
C28 C 0.5544(6) 0.1473(6) 0.1613(6) 0.0845(18) Uani 1 1 d . . .
H28 H 0.476833 0.183660 0.200523 0.101 Uiso 1 1 calc R . .
C29 C 0.5707(8) 0.1059(6) 0.0661(6) 0.092(2) Uani 1 1 d . . .
H29 H 0.502976 0.114358 0.040675 0.110 Uiso 1 1 calc R . .
C30 C 0.6846(8) 0.0526(6) 0.0083(5) 0.0812(19) Uani 1 1 d . . .
H30 H 0.692442 0.025460 -0.055591 0.097 Uiso 1 1 calc R . .
C31 C 0.7897(6) 0.0378(5) 0.0428(4) 0.0642(14) Uani 1 1 d . . .
H31 H 0.867759 0.002440 0.003160 0.077 Uiso 1 1 calc R . .
C32 C 0.7705(5) 0.0787(4) 0.1389(4) 0.0453(10) Uani 1 1 d . . .

loop_
_atom_site_aniso_label
_atom_site_aniso_U_11
_atom_site_aniso_U_22
_atom_site_aniso_U_33
_atom_site_aniso_U_23
_atom_site_aniso_U_13
_atom_site_aniso_U_12
Pt1 0.02671(12) 0.03444(13) 0.03247(12) -0.00468(8) -0.01593(8) -0.00104(8)
P1 0.0271(5) 0.0327(5) 0.0371(5) -0.0085(4) -0.0161(4) 0.0001(4)
P2 0.0290(5) 0.0349(5) 0.0332(5) -0.0062(4) -0.0158(4) 0.0013(4)
C1 0.033(2) 0.031(2) 0.042(2) -0.0087(16) -0.0163(17) 0.0025(16)
C2 0.029(2) 0.044(2) 0.037(2) -0.0087(17) -0.0161(16) -0.0023(17)
C3 0.045(3) 0.057(3) 0.060(3) -0.025(2) -0.028(2) 0.006(2)
C4 0.056(3) 0.078(4) 0.070(3) -0.040(3) -0.027(3) -0.005(3)
C5 0.053(3) 0.106(5) 0.048(3) -0.023(3) -0.028(2) -0.009(3)
C6 0.065(3) 0.089(4) 0.058(3) -0.012(3) -0.042(3) 0.005(3)
C7 0.056(3) 0.050(3) 0.054(3) -0.012(2) -0.032(2) 0.002(2)
C8 0.0261(19) 0.039(2) 0.038(2) -0.0089(16) -0.0160(16) 0.0018(16)
C9 0.044(3) 0.043(3) 0.056(3) -0.012(2) -0.015(2) -0.005(2)
C10 0.040(3) 0.075(4) 0.045(3) -0.008(2) -0.004(2) -0.009(2)
C11 0.046(3) 0.082(4) 0.045(3) -0.030(2) -0.017(2) 0.013(3)
C12 0.058(3) 0.054(3) 0.062(3) -0.033(2) -0.029(2) 0.011(2)
C13 0.048(3) 0.040(2) 0.052(2) -0.0158(19) -0.025(2) 0.003(2)
C14 0.034(2) 0.040(2) 0.038(2) -0.0088(17) -0.0181(17) 0.0078(17)
C15 0.062(3) 0.057(3) 0.043(2) -0.004(2) -0.016(2) -0.010(3)
C16 0.065(4) 0.093(4) 0.039(3) -0.009(3) -0.010(2) -0.008(3)
C17 0.058(3) 0.102(5) 0.046(3) -0.034(3) -0.016(2) 0.016(3)
C18 0.090(4) 0.075(4) 0.069(4) -0.040(3) -0.035(3) 0.010(3)
C19 0.061(3) 0.055(3) 0.048(3) -0.013(2) -0.018(2) -0.007(2)
C20 0.031(2) 0.038(2) 0.037(2) -0.0029(16) -0.0179(16) 0.0020(17)
C21 0.048(3) 0.066(3) 0.046(2) -0.018(2) -0.025(2) 0.016(2)
C22 0.049(3) 0.080(4) 0.060(3) -0.027(3) -0.023(2) 0.026(3)
C23 0.043(3) 0.081(4) 0.067(3) -0.013(3) -0.027(2) 0.021(3)
C24 0.043(3) 0.106(5) 0.059(3) -0.017(3) -0.034(2) 0.013(3)
C25 0.046(3) 0.078(3) 0.044(2) -0.016(2) -0.025(2) 0.009(2)
S1 0.0524(7) 0.0526(7) 0.0689(8) -0.0248(6) -0.0268(6) 0.0082(6)
O1 0.070(3) 0.111(3) 0.088(3) -0.059(3) -0.034(2) 0.030(2)
O2 0.052(2) 0.111(4) 0.100(3) -0.050(3) -0.006(2) -0.015(2)
O3 0.128(4) 0.061(3) 0.149(4) -0.035(3) -0.098(4) 0.032(3)
N1 0.059(3) 0.096(3) 0.055(2) -0.038(2) -0.024(2) 0.010(2)
C26 0.054(3) 0.131(5) 0.079(4) -0.081(4) -0.042(3) 0.050(3)
C27 0.052(3) 0.067(3) 0.056(3) -0.017(2) -0.027(2) 0.005(2)
C28 0.070(4) 0.104(5) 0.099(5) -0.031(4) -0.051(4) 0.014(4)
C29 0.108(6) 0.092(5) 0.114(5) -0.025(4) -0.082(5) -0.001(4)
C30 0.127(6) 0.073(4) 0.063(3) -0.012(3) -0.055(4) -0.023(4)
C31 0.078(4) 0.055(3) 0.056(3) -0.017(2) -0.019(3) -0.010(3)
C32 0.052(3) 0.040(2) 0.045(2) -0.0117(18) -0.018(2) -0.006(2)

loop_
_atom_type_symbol
_atom_type_description
_atom_type_scat_dispersion_real
_atom_type_scat_dispersion_imag
_atom_type_scat_source
C C 0.0033 0.0016 'International Tables Vol C Tables 4.2.6.8 and 6.1.1.4'
H H 0.0000 0.0000 'International Tables Vol C Tables 4.2.6.8 and 6.1.1.4'
N N 0.0061 0.0033 'International Tables Vol C Tables 4.2.6.8 and 6.1.1.4'
O O 0.0106 0.0060 'International Tables Vol C Tables 4.2.6.8 and 6.1.1.4'
P P 0.1023 0.0942 'International Tables Vol C Tables 4.2.6.8 and 6.1.1.4'
Pt Pt -1.7033 8.3905 'International Tables Vol C Tables 4.2.6.8 and 6.1.1.4'
S S 0.1246 0.1234 'International Tables Vol C Tables 4.2.6.8 and 6.1.1.4'

loop_
_exptl_crystal_face_index_h
_exptl_crystal_face_index_k
_exptl_crystal_face_index_l
_exptl_crystal_face_perp_dist
0 -12 -15 0.1231
-4 12 11 0.1396
15 0 14 0.2107
-15 2 -11 0.2815
0 8 -12 0.1313
-3 -9 9 0.1032
1 1 -15 0.0895
-2 -1 15 0.0691
0 -15 -3 0.0994
-3 15 0 0.1616
-3 2 15 0.0639
0 -2 -17 0.0937
-15 -3 -13 0.2838

loop_
_geom_angle_atom_site_label_1
_geom_angle_atom_site_label_2
_geom_angle_atom_site_label_3
_geom_angle
_geom_angle_site_symmetry_1
_geom_angle_site_symmetry_3
P1 Pt1 P1 180.0 . 2_666
P1 Pt1 P2 109.35(3) 2_666 .
P1 Pt1 P2 109.35(3) . 2_666
P1 Pt1 P2 70.65(3) . .
P1 Pt1 P2 70.65(3) 2_666 2_666
P2 Pt1 P2 180.0 . 2_666
C1 P1 Pt1 93.04(12) . .
C2 P1 Pt1 123.30(13) . .
C2 P1 C1 111.87(18) . .
C8 P1 Pt1 113.25(12) . .
C8 P1 C1 106.18(18) . .
C8 P1 C2 107.39(17) . .
C1 P2 Pt1 92.76(12) . .
C14 P2 Pt1 113.65(13) . .
C14 P2 C1 109.22(18) . .
C20 P2 Pt1 123.29(13) . .
C20 P2 C1 110.08(18) . .
C20 P2 C14 106.59(17) . .
P1 C1 P2 93.23(17) . .
P1 C1 H1A 113.1 . .
P1 C1 H1B 113.1 . .
P2 C1 H1A 113.1 . .
P2 C1 H1B 113.1 . .
H1A C1 H1B 110.5 . .
C3 C2 P1 122.9(3) . .
C3 C2 C7 120.1(4) . .
C7 C2 P1 117.0(3) . .
C2 C3 H3 120.4 . .
C2 C3 C4 119.2(4) . .
C4 C3 H3 120.4 . .
C3 C4 H4 119.8 . .
C5 C4 C3 120.4(5) . .
C5 C4 H4 119.8 . .
C4 C5 H5 119.7 . .
C4 C5 C6 120.6(4) . .
C6 C5 H5 119.7 . .
C5 C6 H6 120.2 . .
C5 C6 C7 119.6(5) . .
C7 C6 H6 120.2 . .
C2 C7 C6 120.1(5) . .
C2 C7 H7 120.0 . .
C6 C7 H7 120.0 . .
C9 C8 P1 119.3(3) . .
C13 C8 P1 121.6(3) . .
C13 C8 C9 119.0(4) . .
C8 C9 H9 119.7 . .
C10 C9 C8 120.6(4) . .
C10 C9 H9 119.7 . .
C9 C10 H10 120.4 . .
C11 C10 C9 119.3(4) . .
C11 C10 H10 120.4 . .
C10 C11 H11 119.6 . .
C12 C11 C10 120.8(4) . .
C12 C11 H11 119.6 . .
C11 C12 H12 119.8 . .
C11 C12 C13 120.4(4) . .
C13 C12 H12 119.8 . .
C8 C13 C12 119.9(4) . .
C8 C13 H13 120.0 . .
C12 C13 H13 120.0 . .
C15 C14 P2 121.1(3) . .
C19 C14 P2 119.4(3) . .
C19 C14 C15 119.4(4) . .
C14 C15 H15 120.1 . .
C16 C15 C14 119.9(5) . .
C16 C15 H15 120.1 . .
C15 C16 H16 119.9 . .
C17 C16 C15 120.1(5) . .
C17 C16 H16 119.9 . .
C16 C17 H17 119.7 . .
C18 C17 C16 120.6(5) . .
C18 C17 H17 119.7 . .
C17 C18 H18 120.0 . .
C17 C18 C19 120.0(5) . .
C19 C18 H18 120.0 . .
C14 C19 C18 120.0(5) . .
C14 C19 H19 120.0 . .
C18 C19 H19 120.0 . .
C21 C20 P2 119.2(3) . .
C21 C20 C25 118.6(4) . .
C25 C20 P2 122.0(3) . .
C20 C21 H21 119.7 . .
C22 C21 C20 120.5(4) . .
C22 C21 H21 119.7 . .
C21 C22 H22 119.7 . .
C23 C22 C21 120.6(5) . .
C23 C22 H22 119.7 . .
C22 C23 H23 120.3 . .
C24 C23 C22 119.5(5) . .
C24 C23 H23 120.3 . .
C23 C24 H24 119.4 . .
C23 C24 C25 121.2(4) . .
C25 C24 H24 119.4 . .
C20 C25 H25 120.2 . .
C24 C25 C20 119.5(4) . .
C24 C25 H25 120.2 . .
O2 S1 N1 112.4(3) . .
O2 S1 C32 111.1(2) . .
O3 S1 O2 113.7(3) . .
O3 S1 N1 111.5(3) . .
O3 S1 C32 109.2(2) . .
N1 S1 C32 97.8(2) . .
C26 N1 S1 112.5(3) . .
O1 C26 N1 123.1(4) . .
O1 C26 C27 121.9(4) . .
N1 C26 C27 111.1(4) . .
C28 C27 C26 127.9(5) . .
C32 C27 C26 111.4(4) . .
C32 C27 C28 120.7(5) . .
C27 C28 H28 121.2 . .
C29 C28 C27 117.6(6) . .
C29 C28 H28 121.2 . .
C28 C29 H29 119.4 . .
C30 C29 C28 121.3(6) . .
C30 C29 H29 119.4 . .
C29 C30 H30 119.1 . .
C29 C30 C31 121.7(5) . .
C31 C30 H30 119.1 . .
C30 C31 H31 122.0 . .
C32 C31 C30 115.9(6) . .
C32 C31 H31 122.0 . .
C27 C32 S1 106.5(3) . .
C27 C32 C31 122.7(5) . .
C31 C32 S1 130.7(4) . .

loop_
_geom_bond_atom_site_label_1
_geom_bond_atom_site_label_2
_geom_bond_distance
_geom_bond_site_symmetry_2
Pt1 P1 2.3100(9) .
Pt1 P1 2.3100(9) 2_666
Pt1 P2 2.3145(9) .
Pt1 P2 2.3145(9) 2_666
P1 C1 1.837(4) .
P1 C2 1.804(4) .
P1 C8 1.794(4) .
P2 C1 1.842(4) .
P2 C14 1.803(4) .
P2 C20 1.800(4) .
C1 H1A 0.9700 .
C1 H1B 0.9700 .
C2 C3 1.378(6) .
C2 C7 1.382(6) .
C3 H3 0.9300 .
C3 C4 1.393(6) .
C4 H4 0.9300 .
C4 C5 1.366(8) .
C5 H5 0.9300 .
C5 C6 1.370(8) .
C6 H6 0.9300 .
C6 C7 1.388(6) .
C7 H7 0.9300 .
C8 C9 1.392(6) .
C8 C13 1.379(5) .
C9 H9 0.9300 .
C9 C10 1.375(6) .
C10 H10 0.9300 .
C10 C11 1.374(7) .
C11 H11 0.9300 .
C11 C12 1.359(7) .
C12 H12 0.9300 .
C12 C13 1.381(6) .
C13 H13 0.9300 .
C14 C15 1.383(6) .
C14 C19 1.377(6) .
C15 H15 0.9300 .
C15 C16 1.383(7) .
C16 H16 0.9300 .
C16 C17 1.362(8) .
C17 H17 0.9300 .
C17 C18 1.360(8) .
C18 H18 0.9300 .
C18 C19 1.387(7) .
C19 H19 0.9300 .
C20 C21 1.379(6) .
C20 C25 1.392(5) .
C21 H21 0.9300 .
C21 C22 1.371(6) .
C22 H22 0.9300 .
C22 C23 1.368(6) .
C23 H23 0.9300 .
C23 C24 1.354(7) .
C24 H24 0.9300 .
C24 C25 1.380(7) .
C25 H25 0.9300 .
S1 O2 1.434(4) .
S1 O3 1.421(4) .
S1 N1 1.573(4) .
S1 C32 1.757(4) .
O1 C26 1.225(6) .
N1 C26 1.352(6) .
C26 C27 1.520(6) .
C27 C28 1.387(7) .
C27 C32 1.364(7) .
C28 H28 0.9300 .
C28 C29 1.376(9) .
C29 H29 0.9300 .
C29 C30 1.366(10) .
C30 H30 0.9300 .
C30 C31 1.399(8) .
C31 H31 0.9300 .
C31 C32 1.376(6) .

loop_
_geom_torsion_atom_site_label_1
_geom_torsion_atom_site_label_2
_geom_torsion_atom_site_label_3
_geom_torsion_atom_site_label_4
_geom_torsion
Pt1 P1 C1 P2 26.34(14)
Pt1 P1 C2 C3 102.5(4)
Pt1 P1 C2 C7 -75.5(4)
Pt1 P1 C8 C9 -158.0(3)
Pt1 P1 C8 C13 17.6(3)
Pt1 P2 C1 P1 -26.28(14)
Pt1 P2 C14 C15 137.4(3)
Pt1 P2 C14 C19 -45.1(4)
Pt1 P2 C20 C21 -55.7(4)
Pt1 P2 C20 C25 120.4(3)
P1 C2 C3 C4 -177.8(4)
P1 C2 C7 C6 177.6(4)
P1 C8 C9 C10 174.9(4)
P1 C8 C13 C12 -176.1(3)
P2 C14 C15 C16 176.5(4)
P2 C14 C19 C18 -175.1(4)
P2 C20 C21 C22 177.1(4)
P2 C20 C25 C24 -176.6(4)
C1 P1 C2 C3 -6.9(4)
C1 P1 C2 C7 175.1(3)
C1 P1 C8 C9 -57.4(3)
C1 P1 C8 C13 118.2(3)
C1 P2 C14 C15 35.4(4)
C1 P2 C14 C19 -147.1(3)
C1 P2 C20 C21 51.8(4)
C1 P2 C20 C25 -132.1(4)
C2 P1 C1 P2 154.21(16)
C2 P1 C8 C9 62.4(4)
C2 P1 C8 C13 -122.0(3)
C2 C3 C4 C5 -0.3(7)
C3 C2 C7 C6 -0.4(7)
C3 C4 C5 C6 0.7(8)
C4 C5 C6 C7 -1.0(8)
C5 C6 C7 C2 0.8(8)
C7 C2 C3 C4 0.1(7)
C8 P1 C1 P2 -88.94(19)
C8 P1 C2 C3 -123.0(4)
C8 P1 C2 C7 59.0(4)
C8 C9 C10 C11 1.0(7)
C9 C8 C13 C12 -0.5(6)
C9 C10 C11 C12 0.1(7)
C10 C11 C12 C13 -1.3(7)
C11 C12 C13 C8 1.5(7)
C13 C8 C9 C10 -0.8(6)
C14 P2 C1 P1 89.95(19)
C14 P2 C20 C21 170.1(3)
C14 P2 C20 C25 -13.7(4)
C14 C15 C16 C17 -1.1(8)
C15 C14 C19 C18 2.4(7)
C15 C16 C17 C18 1.8(9)
C16 C17 C18 C19 -0.3(9)
C17 C18 C19 C14 -1.8(8)
C19 C14 C15 C16 -1.0(7)
C20 P2 C1 P1 -153.34(16)
C20 P2 C14 C15 -83.5(4)
C20 P2 C14 C19 94.0(4)
C20 C21 C22 C23 -0.5(8)
C21 C20 C25 C24 -0.5(7)
C21 C22 C23 C24 -0.2(9)
C22 C23 C24 C25 0.6(9)
C23 C24 C25 C20 -0.2(8)
C25 C20 C21 C22 0.8(7)
S1 N1 C26 O1 -167.4(6)
S1 N1 C26 C27 -9.2(7)
O1 C26 C27 C28 -16.5(10)
O1 C26 C27 C32 167.5(6)
O2 S1 N1 C26 122.5(5)
O2 S1 C32 C27 -118.0(4)
O2 S1 C32 C31 59.6(5)
O3 S1 N1 C26 -108.5(5)
O3 S1 C32 C27 115.8(4)
O3 S1 C32 C31 -66.6(5)
N1 S1 C32 C27 -0.3(4)
N1 S1 C32 C31 177.3(5)
N1 C26 C27 C28 -175.0(6)
N1 C26 C27 C32 9.0(7)
C26 C27 C28 C29 -176.1(6)
C26 C27 C32 S1 -4.7(5)
C26 C27 C32 C31 177.5(5)
C27 C28 C29 C30 -0.1(10)
C28 C27 C32 S1 178.9(5)
C28 C27 C32 C31 1.2(8)
C28 C29 C30 C31 -0.1(10)
C29 C30 C31 C32 0.8(8)
C30 C31 C32 S1 -178.5(4)
C30 C31 C32 C27 -1.3(7)
C32 S1 N1 C26 5.8(5)
C32 C27 C28 C29 -0.4(9)

loop_
_exptl_oxdiff_crystal_face_indexfrac_h
_exptl_oxdiff_crystal_face_indexfrac_k
_exptl_oxdiff_crystal_face_indexfrac_l
_exptl_oxdiff_crystal_face_x
_exptl_oxdiff_crystal_face_y
_exptl_oxdiff_crystal_face_z
0.2751 -12.1763 -14.5609 0.2285 0.9048 0.4793
-4.4471 12.1352 10.5208 -0.2371 -0.9746 -0.1915
14.6086 0.1482 13.6519 0.0541 0.2527 -0.9914
-14.6544 1.8811 -11.2251 -0.0922 -0.4035 0.9116
0.1038 8.3191 -11.7865 0.9010 -0.2227 0.3778
-3.2262 -9.3761 8.7643 -0.9483 0.2242 -0.1616
1.2518 1.1876 -15.1182 0.8330 0.2490 0.4508
-2.3111 -1.2093 15.3294 -0.8950 -0.2881 -0.4184
0.1415 -15.3624 -3.0578 -0.4565 0.8630 0.1078
-3.2672 15.3339 -0.2165 0.4620 -0.9109 0.1159
-3.3805 1.8542 14.7844 -0.7986 -0.4755 -0.3633
0.2417 -1.8919 -17.0817 0.7563 0.4102 0.5554
-14.5986 -3.2335 -12.8957 -0.2124 -0.1043 0.9686
